data_7226074
loop_
_publ_author_name
'Jones, Leigh Fon'
'Comar, Priyanka'
'Pitak, Mateusz'
'Coles, Simon'
'G. Ryder, Alan'
'Piligkos, Stergios'
'Brechin, Euan K.'
'Houton, Edel'

_publ_section_title
;
 Solvothermal Synthesis of Discrete Cages and Extended Networks Comprising
 {Cr(III)3O(O2CR)3(oxime)3}2- (R = H, CH3, C(CH3)3, C14H9) Building
 Blocks.
;
_journal_name_full 'RSC Adv.'
_journal_paper_doi 10.1039/C6RA14811E
_journal_year 2016
_chemical_formula_moiety 'C88 H66 Cr6 N8 Na2 O28 2(H3 O1) 4(C2 H3 N)'
_chemical_formula_sum 'C96 H88 Cr6 N12 Na2 O30'
_chemical_formula_weight 2237.68
_chemical_name_common '[Na3Cr6]-(2)'
_chemical_name_systematic 'complex 2'
_chemical_properties_physical ', Hygroscopic'
_space_group_crystal_system monoclinic
_space_group_IT_number 14
_space_group_name_Hall '-P 2yn'
_space_group_name_H-M_alt 'P 1 21/n 1'
_symmetry_space_group_name_Hall '-P 2yn'
_symmetry_space_group_name_H-M 'P 1 21/n 1'
_atom_sites_solution_hydrogens geom
_audit_creation_method SHELXL-2014
_audit_update_record
;
2016-07-21 deposited with the CCDC.
2016-07-22 downloaded from the CCDC.
;
_cell_angle_alpha 90
_cell_angle_beta 91.553(9)
_cell_angle_gamma 90
_cell_formula_units_Z 2
_cell_length_a 17.8061(18)
_cell_length_b 12.4863(14)
_cell_length_c 22.4726(18)
_cell_measurement_reflns_used 1898
_cell_measurement_temperature 193.0(9)
_cell_measurement_theta_max 20.5510
_cell_measurement_theta_min 3.2980
_cell_volume 4994.5(9)
_computing_cell_refinement
;
'Thu Jun 20 11:54:14 2013'
;
_computing_data_collection
;
'Thu Jun 20 11:54:14 2013'
;
_computing_data_reduction
;
'Thu Jun 20 11:54:14 2013'
;
_computing_molecular_graphics 'ORTEX (P. McArdle, 1995)'
_computing_publication_material 'SHELXL-2014 (Sheldrick, 2014)'
_computing_structure_refinement 'SHELXL-2014 (Sheldrick, 2014)'
_computing_structure_solution SHELXS-97
_diffrn_ambient_temperature 193.0(9)
_diffrn_detector_area_resol_mean 16.1048
_diffrn_measured_fraction_theta_full 0.998
_diffrn_measured_fraction_theta_max 0.998
_diffrn_measurement_device_type 'Xcalibur, Sapphire3'
_diffrn_measurement_method '\w scans'
_diffrn_radiation_type MoK\a
_diffrn_radiation_wavelength 0.71073
_diffrn_reflns_av_R_equivalents 0.1742
_diffrn_reflns_av_unetI/netI 0.2095
_diffrn_reflns_Laue_measured_fraction_full 0.998
_diffrn_reflns_Laue_measured_fraction_max 0.998
_diffrn_reflns_limit_h_max 21
_diffrn_reflns_limit_h_min -21
_diffrn_reflns_limit_k_max 15
_diffrn_reflns_limit_k_min -15
_diffrn_reflns_limit_l_max 27
_diffrn_reflns_limit_l_min -26
_diffrn_reflns_number 31838
_diffrn_reflns_point_group_measured_fraction_full 0.998
_diffrn_reflns_point_group_measured_fraction_max 0.998
_diffrn_reflns_theta_full 25.242
_diffrn_reflns_theta_max 25.350
_diffrn_reflns_theta_min 2.811
_exptl_absorpt_coefficient_mu 0.724
_exptl_absorpt_correction_T_max 1.00000
_exptl_absorpt_correction_T_min 0.96360
_exptl_absorpt_correction_type multi-scan
_exptl_absorpt_process_details
;
crysalispro, agilent technologies,
version 1.171.36.24 (release 03-12-2012 crysalis171 .net)
(compiled dec  3 2012,18:21:49)
empirical absorption correction using spherical harmonics,
 implemented in scale3 abspack scaling algorithm.
;
_exptl_crystal_colour Green
_exptl_crystal_density_diffrn 1.488
_exptl_crystal_description Parallelepiped
_exptl_crystal_F_000 2288
_exptl_crystal_preparation ', Magnetic properties'
_exptl_crystal_recrystallization_method 'Re-crystallisation from solvent: MeCN'
_exptl_crystal_size_max 0.50
_exptl_crystal_size_mid 0.40
_exptl_crystal_size_min 0.40
_refine_diff_density_max 1.131
_refine_diff_density_min -0.811
_refine_diff_density_rms 0.149
_refine_ls_extinction_method none
_refine_ls_goodness_of_fit_ref 1.035
_refine_ls_hydrogen_treatment constr
_refine_ls_matrix_type full
_refine_ls_number_parameters 646
_refine_ls_number_reflns 9115
_refine_ls_number_restraints 0
_refine_ls_restrained_S_all 1.035
_refine_ls_R_factor_all 0.2046
_refine_ls_R_factor_gt 0.0967
_refine_ls_shift/su_max 0.000
_refine_ls_shift/su_mean 0.000
_refine_ls_structure_factor_coef Fsqd
_refine_ls_weighting_details 'w=1/[\s^2^(Fo^2^)+(0.1201P)^2^] where P=(Fo^2^+2Fc^2^)/3'
_refine_ls_weighting_scheme calc
_refine_ls_wR_factor_gt 0.2249
_refine_ls_wR_factor_ref 0.3020
_reflns_Friedel_coverage 0.000
_reflns_number_gt 4123
_reflns_number_total 9115
_reflns_threshold_expression 'I > 2\s(I)'
_cod_data_source_file c6ra14811e2.cif
_cod_data_source_block eh346a1
_cod_database_code 7226074
_shelx_space_group_comment
;
The symmetry employed for this shelxl refinement is uniquely defined
by the following loop, which should always be used as a source of
symmetry information in preference to the above space-group names.
They are only intended as comments.
;
_shelx_estimated_absorpt_t_min 0.714
_shelx_estimated_absorpt_t_max 0.761
_shelxl_version_number 2014-1

loop_
_space_group_symop_operation_xyz
'x, y, z'
'-x+1/2, y+1/2, -z+1/2'
'-x, -y, -z'
'x-1/2, -y-1/2, z-1/2'

loop_
_atom_site_label
_atom_site_type_symbol
_atom_site_fract_x
_atom_site_fract_y
_atom_site_fract_z
_atom_site_U_iso_or_equiv
_atom_site_adp_type
_atom_site_occupancy
_atom_site_site_symmetry_order
_atom_site_calc_flag
_atom_site_refinement_flags_posn
_atom_site_refinement_flags_adp
Cr1 Cr 0.51179(8) 0.90015(12) 0.11971(6) 0.0296(4) Uani 1 1 d . .
Cr2 Cr 0.57366(8) 0.95348(13) 0.25014(6) 0.0308(4) Uani 1 1 d . .
Cr3 Cr 0.59543(8) 0.71988(13) 0.19659(6) 0.0350(4) Uani 1 1 d . .
Na1 Na 0.5170(2) 0.8776(3) -0.03046(15) 0.0383(10) Uani 1 1 d . .
O1 O 0.5778(3) 0.8673(5) 0.1825(3) 0.0330(16) Uani 1 1 d . .
O2 O 0.4442(3) 0.9766(5) 0.1707(2) 0.0291(15) Uani 1 1 d . .
O3 O 0.5672(3) 1.0480(5) 0.3182(3) 0.0362(16) Uani 1 1 d . .
O4 O 0.5484(3) 0.8346(5) 0.3013(2) 0.0331(15) Uani 1 1 d . .
O5 O 0.6157(4) 0.5705(6) 0.2136(3) 0.0453(19) Uani 1 1 d . .
O6 O 0.5021(3) 0.6784(5) 0.1558(3) 0.0371(16) Uani 1 1 d . .
O7 O 0.4436(3) 0.9307(5) 0.0515(2) 0.0291(15) Uani 1 1 d . .
O8 O 0.5819(3) 0.8293(5) 0.0617(2) 0.0340(16) Uani 1 1 d . .
O9 O 0.6499(3) 0.7131(6) 0.1188(3) 0.0437(18) Uani 1 1 d . .
O10 O 0.6959(4) 0.7561(6) 0.2375(3) 0.0451(18) Uani 1 1 d . .
O11 O 0.6842(4) 0.9294(6) 0.2686(3) 0.0453(19) Uani 1 1 d . .
O12 O 0.6043(3) 1.0815(5) 0.1996(3) 0.0344(16) Uani 1 1 d . .
O13 O 0.5662(3) 1.0410(5) 0.1057(3) 0.0300(15) Uani 1 1 d . .
O14 O 0.5967(5) 0.8369(7) -0.1078(3) 0.071(3) Uani 1 1 d . .
O15 O 0.7921(6) 0.6306(8) 0.1674(4) 0.105(4) Uani 1 1 d . .
N1 N 0.4657(4) 0.9877(6) 0.2301(3) 0.0308(18) Uani 1 1 d . .
N2 N 0.5480(4) 0.7315(7) 0.2772(3) 0.0332(19) Uani 1 1 d . .
N3 N 0.4594(4) 0.7582(6) 0.1300(3) 0.0293(18) Uani 1 1 d . .
N4 N 0.4653(7) 0.6974(9) -0.0425(5) 0.078(3) Uani 1 1 d . .
N5 N 0.8200(12) 0.8537(16) 0.1144(8) 0.131(7) Uani 1 1 d . .
N6 N 0.7596(11) 0.4696(17) 0.0748(8) 0.169(7) Uiso 1 1 d . .
C1 C 0.2949(6) 0.9806(8) 0.2081(4) 0.041(3) Uani 1 1 d . .
H1 H 0.3126 0.9095 0.2028 0.049 Uiso 1 1 calc R U
C2 C 0.2265(6) 1.0105(10) 0.1853(5) 0.052(3) Uani 1 1 d . .
H2 H 0.1956 0.9587 0.1657 0.062 Uiso 1 1 calc R U
C3 C 0.2014(6) 1.1134(11) 0.1901(5) 0.055(3) Uani 1 1 d . .
H3 H 0.1545 1.1332 0.1722 0.066 Uiso 1 1 calc R U
C4 C 0.2423(6) 1.1866(10) 0.2200(5) 0.053(3) Uani 1 1 d . .
H4 H 0.2237 1.2574 0.2240 0.064 Uiso 1 1 calc R U
C5 C 0.3124(5) 1.1596(8) 0.2453(4) 0.036(2) Uani 1 1 d . .
H5 H 0.3416 1.2116 0.2663 0.044 Uiso 1 1 calc R U
C6 C 0.3388(5) 1.0554(8) 0.2392(4) 0.033(2) Uani 1 1 d . .
C7 C 0.4154(5) 1.0260(8) 0.2647(4) 0.033(2) Uani 1 1 d . .
C8 C 0.4333(5) 1.0451(7) 0.3290(4) 0.031(2) Uani 1 1 d . .
C9 C 0.3723(5) 1.0545(8) 0.3671(4) 0.041(3) Uani 1 1 d . .
H9 H 0.3223 1.0473 0.3519 0.049 Uiso 1 1 calc R U
C10 C 0.3855(6) 1.0744(8) 0.4266(4) 0.044(3) Uani 1 1 d . .
H10 H 0.3447 1.0795 0.4528 0.053 Uiso 1 1 calc R U
C11 C 0.4582(6) 1.0869(8) 0.4483(4) 0.045(3) Uani 1 1 d . .
H11 H 0.4669 1.1030 0.4892 0.053 Uiso 1 1 calc R U
C12 C 0.5169(6) 1.0765(9) 0.4122(4) 0.044(3) Uani 1 1 d . .
H12 H 0.5665 1.0832 0.4284 0.052 Uiso 1 1 calc R U
C13 C 0.5061(5) 1.0560(7) 0.3510(4) 0.033(2) Uani 1 1 d . .
C14 C 0.4420(6) 0.7591(9) 0.3795(5) 0.051(3) Uani 1 1 d . .
H14 H 0.4259 0.8004 0.3460 0.061 Uiso 1 1 calc R U
C15 C 0.4105(8) 0.7782(11) 0.4333(7) 0.079(5) Uani 1 1 d . .
H15 H 0.3721 0.8304 0.4370 0.095 Uiso 1 1 calc R U
C16 C 0.4362(9) 0.7193(12) 0.4826(7) 0.093(6) Uani 1 1 d . .
H16 H 0.4158 0.7324 0.5205 0.111 Uiso 1 1 calc R U
C17 C 0.4911(9) 0.6422(12) 0.4765(5) 0.077(5) Uani 1 1 d . .
H17 H 0.5082 0.6025 0.5103 0.093 Uiso 1 1 calc R U
C18 C 0.5213(7) 0.6225(10) 0.4212(5) 0.057(3) Uani 1 1 d . .
H18 H 0.5587 0.5690 0.4167 0.068 Uiso 1 1 calc R U
C19 C 0.4954(6) 0.6831(9) 0.3723(4) 0.043(3) Uani 1 1 d . .
C20 C 0.5228(5) 0.6565(8) 0.3113(4) 0.037(2) Uani 1 1 d . .
C21 C 0.5235(6) 0.5439(9) 0.2904(4) 0.044(3) Uani 1 1 d . .
C22 C 0.4785(6) 0.4664(9) 0.3189(4) 0.047(3) Uani 1 1 d . .
H22 H 0.4463 0.4898 0.3494 0.057 Uiso 1 1 calc R U
C23 C 0.4790(7) 0.3598(9) 0.3047(5) 0.060(3) Uani 1 1 d . .
H23 H 0.4497 0.3102 0.3261 0.072 Uiso 1 1 calc R U
C24 C 0.5235(7) 0.3256(10) 0.2581(5) 0.065(3) Uani 1 1 d . .
H24 H 0.5232 0.2522 0.2470 0.077 Uiso 1 1 calc R U
C25 C 0.5673(7) 0.3965(9) 0.2284(5) 0.055(3) Uani 1 1 d . .
H25 H 0.5973 0.3709 0.1971 0.066 Uiso 1 1 calc R U
C26 C 0.5695(6) 0.5041(9) 0.2423(5) 0.046(3) Uani 1 1 d . .
C27 C 0.3712(5) 0.5609(9) 0.1672(4) 0.042(3) Uani 1 1 d . .
H27 H 0.3905 0.5949 0.2022 0.051 Uiso 1 1 calc R U
C28 C 0.3471(6) 0.4563(10) 0.1702(6) 0.060(3) Uani 1 1 d . .
H28 H 0.3520 0.4183 0.2067 0.071 Uiso 1 1 calc R U
C29 C 0.3155(7) 0.4058(11) 0.1203(6) 0.067(4) Uani 1 1 d . .
H29 H 0.2965 0.3349 0.1227 0.081 Uiso 1 1 calc R U
C30 C 0.3126(6) 0.4616(9) 0.0673(6) 0.058(3) Uani 1 1 d . .
H30 H 0.2936 0.4274 0.0323 0.070 Uiso 1 1 calc R U
C31 C 0.3373(5) 0.5687(9) 0.0644(5) 0.043(3) Uani 1 1 d . .
H31 H 0.3330 0.6078 0.0282 0.052 Uiso 1 1 calc R U
C32 C 0.3681(5) 0.6162(8) 0.1155(4) 0.036(2) Uani 1 1 d . .
C33 C 0.3947(5) 0.7304(8) 0.1102(4) 0.032(2) Uani 1 1 d . .
C34 C 0.3444(5) 0.8116(8) 0.0807(4) 0.035(2) Uani 1 1 d . .
C35 C 0.2663(5) 0.7919(8) 0.0796(4) 0.042(3) Uani 1 1 d . .
H35 H 0.2481 0.7305 0.0996 0.051 Uiso 1 1 calc R U
C36 C 0.2160(6) 0.8577(9) 0.0510(4) 0.044(3) Uani 1 1 d . .
H36 H 0.1637 0.8427 0.0511 0.052 Uiso 1 1 calc R U
C37 C 0.2431(5) 0.9468(9) 0.0219(4) 0.046(3) Uani 1 1 d . .
H37 H 0.2087 0.9935 0.0018 0.055 Uiso 1 1 calc R U
C38 C 0.3179(6) 0.9691(9) 0.0215(5) 0.047(3) Uani 1 1 d . .
H38 H 0.3348 1.0302 0.0005 0.056 Uiso 1 1 calc R U
C39 C 0.3706(5) 0.9032(8) 0.0514(4) 0.034(2) Uani 1 1 d . .
C40 C 0.5979(5) 1.0995(8) 0.1457(5) 0.039(2) Uani 1 1 d . .
H40 H 0.6190 1.1648 0.1324 0.047 Uiso 1 1 calc R U
C41 C 0.7191(6) 0.8446(11) 0.2582(4) 0.048(3) Uani 1 1 d . .
H41 H 0.7715 0.8474 0.2672 0.058 Uiso 1 1 calc R U
C42 C 0.6347(5) 0.7642(8) 0.0715(5) 0.040(3) Uani 1 1 d . .
H42 H 0.6671 0.7521 0.0393 0.048 Uiso 1 1 calc R U
C43 C 0.4589(7) 0.6109(11) -0.0563(5) 0.062(3) Uani 1 1 d . .
C44 C 0.4474(7) 0.5016(9) -0.0740(5) 0.062(3) Uani 1 1 d . .
H44A H 0.4344 0.4588 -0.0392 0.093 Uiso 1 1 calc R U
H44B H 0.4935 0.4735 -0.0910 0.093 Uiso 1 1 calc R U
H44C H 0.4063 0.4979 -0.1039 0.093 Uiso 1 1 calc R U
C45 C 0.7828(9) 1.0423(18) 0.1508(8) 0.122(7) Uani 1 1 d . .
H45A H 0.8280 1.0852 0.1588 0.183 Uiso 1 1 calc R U
H45B H 0.7534 1.0378 0.1869 0.183 Uiso 1 1 calc R U
H45C H 0.7525 1.0760 0.1189 0.183 Uiso 1 1 calc R U
C46 C 0.8045(12) 0.935(2) 0.1324(7) 0.112(9) Uani 1 1 d . .
C47 C 0.7948(11) 0.3889(17) 0.0831(8) 0.116(6) Uiso 1 1 d . .
C48 C 0.8480(7) 0.3186(10) 0.0833(5) 0.070(4) Uiso 1 1 d . .
H48A H 0.8901 0.3438 0.1086 0.104 Uiso 1 1 calc R U
H48B H 0.8649 0.3080 0.0426 0.104 Uiso 1 1 calc R U
H48C H 0.8292 0.2506 0.0989 0.104 Uiso 1 1 calc R U

loop_
_atom_site_aniso_label
_atom_site_aniso_U_11
_atom_site_aniso_U_22
_atom_site_aniso_U_33
_atom_site_aniso_U_23
_atom_site_aniso_U_13
_atom_site_aniso_U_12
Cr1 0.0291(8) 0.0368(10) 0.0229(8) 0.0026(7) -0.0015(6) 0.0052(7)
Cr2 0.0242(8) 0.0423(10) 0.0258(9) 0.0016(7) -0.0027(6) -0.0021(7)
Cr3 0.0306(9) 0.0455(11) 0.0287(9) 0.0030(7) -0.0011(7) 0.0120(8)
Na1 0.045(2) 0.045(3) 0.026(2) 0.0029(17) 0.0002(17) 0.0066(19)
O1 0.028(3) 0.044(4) 0.026(4) 0.001(3) -0.004(3) 0.004(3)
O2 0.032(3) 0.038(4) 0.017(3) -0.003(3) -0.005(3) 0.005(3)
O3 0.027(3) 0.050(4) 0.032(4) -0.007(3) -0.001(3) -0.005(3)
O4 0.040(4) 0.035(4) 0.024(3) -0.004(3) -0.004(3) -0.001(3)
O5 0.050(4) 0.048(5) 0.037(4) 0.003(3) -0.006(3) 0.025(4)
O6 0.036(4) 0.036(4) 0.039(4) 0.004(3) -0.008(3) 0.013(3)
O7 0.033(4) 0.036(4) 0.018(3) -0.002(3) -0.002(3) 0.007(3)
O8 0.036(4) 0.047(4) 0.020(3) -0.003(3) 0.006(3) 0.011(3)
O9 0.039(4) 0.058(5) 0.034(4) 0.006(3) -0.001(3) 0.021(4)
O10 0.029(4) 0.061(5) 0.045(4) 0.014(4) -0.005(3) 0.010(4)
O11 0.025(4) 0.076(6) 0.035(4) 0.005(4) -0.003(3) 0.002(4)
O12 0.039(4) 0.040(4) 0.025(4) 0.008(3) 0.001(3) -0.007(3)
O13 0.026(3) 0.037(4) 0.027(4) 0.001(3) 0.001(3) 0.004(3)
O14 0.095(6) 0.070(6) 0.048(5) 0.005(4) 0.029(5) 0.036(5)
O15 0.095(7) 0.116(9) 0.101(8) -0.023(6) -0.024(6) 0.060(7)
N1 0.028(4) 0.033(5) 0.032(5) 0.002(4) 0.000(4) 0.000(4)
N2 0.027(4) 0.044(6) 0.028(4) 0.006(4) -0.007(3) 0.012(4)
N3 0.032(4) 0.036(5) 0.019(4) -0.004(3) -0.003(3) 0.015(4)
N4 0.115(10) 0.054(8) 0.067(7) -0.010(6) 0.020(7) -0.012(7)
N5 0.138(15) 0.147(18) 0.108(14) 0.019(12) 0.033(11) -0.072(14)
C1 0.042(6) 0.042(7) 0.038(6) -0.008(5) 0.003(5) -0.013(5)
C2 0.032(6) 0.071(9) 0.051(7) -0.004(6) -0.005(5) -0.010(6)
C3 0.031(6) 0.079(10) 0.054(8) 0.015(7) -0.016(5) 0.002(6)
C4 0.042(6) 0.057(8) 0.060(8) 0.004(6) -0.003(6) 0.027(6)
C5 0.026(5) 0.048(7) 0.035(6) -0.006(5) -0.002(4) -0.005(5)
C6 0.033(5) 0.041(6) 0.023(5) -0.004(4) 0.007(4) -0.006(5)
C7 0.029(5) 0.035(6) 0.035(6) 0.003(4) 0.002(5) -0.001(4)
C8 0.041(6) 0.035(6) 0.018(5) -0.003(4) -0.007(4) -0.006(5)
C9 0.028(5) 0.054(7) 0.040(6) -0.007(5) 0.004(5) -0.003(5)
C10 0.045(6) 0.062(8) 0.024(6) -0.005(5) 0.001(5) 0.000(5)
C11 0.057(7) 0.055(7) 0.020(5) -0.005(5) -0.015(5) -0.005(6)
C12 0.043(6) 0.061(8) 0.027(6) -0.001(5) 0.004(5) -0.001(5)
C13 0.039(6) 0.023(5) 0.037(6) -0.004(4) -0.007(5) 0.000(4)
C14 0.039(6) 0.062(8) 0.053(7) -0.005(6) 0.017(6) -0.014(6)
C15 0.104(11) 0.057(10) 0.079(10) -0.007(8) 0.048(9) -0.011(8)
C16 0.125(14) 0.058(11) 0.098(13) -0.046(9) 0.063(11) -0.041(10)
C17 0.130(13) 0.068(10) 0.033(7) 0.005(6) 0.001(8) -0.049(9)
C18 0.073(8) 0.067(9) 0.031(7) 0.006(6) 0.005(6) -0.028(7)
C19 0.051(7) 0.043(7) 0.035(6) 0.005(5) 0.000(5) -0.012(6)
C20 0.031(5) 0.047(7) 0.032(6) 0.000(5) -0.002(4) 0.009(5)
C21 0.049(6) 0.043(7) 0.039(6) -0.002(5) -0.007(5) 0.014(5)
C22 0.048(7) 0.067(9) 0.026(6) -0.004(5) -0.009(5) -0.005(6)
C23 0.081(9) 0.028(7) 0.070(9) -0.001(6) -0.013(7) -0.001(6)
C24 0.084(9) 0.047(8) 0.063(8) -0.010(7) 0.002(7) 0.017(7)
C25 0.069(8) 0.039(7) 0.057(8) -0.014(6) -0.007(6) 0.014(6)
C26 0.051(7) 0.050(8) 0.035(6) 0.010(5) -0.010(5) 0.011(6)
C27 0.036(6) 0.055(8) 0.036(6) 0.005(5) -0.002(5) 0.002(5)
C28 0.046(7) 0.066(9) 0.066(9) 0.019(7) -0.007(6) 0.006(7)
C29 0.057(8) 0.051(8) 0.094(11) 0.006(8) 0.015(8) 0.010(6)
C30 0.055(7) 0.045(8) 0.074(9) -0.015(7) -0.004(7) -0.001(6)
C31 0.032(6) 0.048(7) 0.050(7) -0.007(5) 0.000(5) 0.011(5)
C32 0.039(6) 0.036(6) 0.032(6) -0.001(5) -0.006(5) 0.000(5)
C33 0.033(5) 0.040(6) 0.023(5) -0.002(4) -0.001(4) 0.012(5)
C34 0.040(6) 0.036(6) 0.028(5) -0.007(5) -0.011(4) 0.003(5)
C35 0.045(6) 0.038(7) 0.044(6) -0.001(5) -0.011(5) -0.010(5)
C36 0.033(6) 0.054(8) 0.044(6) -0.003(5) -0.008(5) 0.000(5)
C37 0.030(6) 0.059(8) 0.047(7) 0.009(6) -0.011(5) 0.029(5)
C38 0.044(6) 0.049(7) 0.047(7) 0.007(5) -0.004(5) 0.015(5)
C39 0.029(5) 0.045(6) 0.029(5) -0.010(5) -0.014(4) 0.009(5)
C40 0.032(5) 0.041(6) 0.045(7) 0.008(5) 0.003(5) 0.004(5)
C41 0.020(5) 0.090(11) 0.035(6) 0.021(7) 0.000(5) 0.001(6)
C42 0.034(6) 0.049(7) 0.038(6) -0.006(5) 0.006(5) 0.017(5)
C43 0.072(9) 0.054(9) 0.060(8) -0.014(7) 0.013(7) 0.003(7)
C44 0.071(8) 0.045(8) 0.069(8) -0.015(6) -0.019(7) 0.001(6)
C45 0.057(10) 0.19(2) 0.121(16) 0.010(15) 0.010(10) -0.005(13)
C46 0.101(16) 0.20(3) 0.036(10) 0.019(14) -0.017(10) -0.051(19)

loop_
_atom_type_symbol
_atom_type_description
_atom_type_scat_dispersion_real
_atom_type_scat_dispersion_imag
_atom_type_scat_source
C C 0.0033 0.0016 'International Tables Vol C Tables 4.2.6.8 and 6.1.1.4'
H H 0.0000 0.0000 'International Tables Vol C Tables 4.2.6.8 and 6.1.1.4'
N N 0.0061 0.0033 'International Tables Vol C Tables 4.2.6.8 and 6.1.1.4'
O O 0.0106 0.0060 'International Tables Vol C Tables 4.2.6.8 and 6.1.1.4'
Na Na 0.0362 0.0249 'International Tables Vol C Tables 4.2.6.8 and 6.1.1.4'
Cr Cr 0.3209 0.6236 'International Tables Vol C Tables 4.2.6.8 and 6.1.1.4'

loop_
_geom_angle_atom_site_label_1
_geom_angle_atom_site_label_2
_geom_angle_atom_site_label_3
_geom_angle
_geom_angle_site_symmetry_1
_geom_angle_site_symmetry_3
O1 Cr1 O2 92.8(2) . .
O1 Cr1 O7 177.9(3) . .
O2 Cr1 O7 89.2(2) . .
O1 Cr1 N3 90.2(3) . .
O2 Cr1 N3 93.9(3) . .
O7 Cr1 N3 89.0(3) . .
O1 Cr1 O8 90.2(3) . .
O2 Cr1 O8 175.7(3) . .
O7 Cr1 O8 87.8(2) . .
N3 Cr1 O8 89.1(3) . .
O1 Cr1 O13 90.8(3) . .
O2 Cr1 O13 88.4(2) . .
O7 Cr1 O13 89.9(2) . .
N3 Cr1 O13 177.4(3) . .
O8 Cr1 O13 88.5(2) . .
O1 Cr1 Na1 134.7(2) . .
O2 Cr1 Na1 131.65(19) . .
O7 Cr1 Na1 43.37(17) . .
N3 Cr1 Na1 93.8(2) . .
O8 Cr1 Na1 44.89(18) . .
O13 Cr1 Na1 83.82(18) . .
O1 Cr1 Na1 134.4(2) . 3_675
O2 Cr1 Na1 82.12(19) . 3_675
O7 Cr1 Na1 46.60(19) . 3_675
N3 Cr1 Na1 135.2(2) . 3_675
O8 Cr1 Na1 93.54(19) . 3_675
O13 Cr1 Na1 43.98(18) . 3_675
Na1 Cr1 Na1 59.76(11) . 3_675
O1 Cr2 O4 93.3(3) . .
O1 Cr2 O3 177.4(3) . .
O4 Cr2 O3 88.7(3) . .
O1 Cr2 N1 90.0(3) . .
O4 Cr2 N1 93.4(3) . .
O3 Cr2 N1 88.3(3) . .
O1 Cr2 O11 91.2(3) . .
O4 Cr2 O11 90.3(3) . .
O3 Cr2 O11 90.4(3) . .
N1 Cr2 O11 176.1(3) . .
O1 Cr2 O12 88.9(3) . .
O4 Cr2 O12 177.0(3) . .
O3 Cr2 O12 89.1(3) . .
N1 Cr2 O12 88.7(3) . .
O11 Cr2 O12 87.6(3) . .
O1 Cr3 O5 177.9(3) . .
O1 Cr3 O6 92.6(3) . .
O5 Cr3 O6 89.3(3) . .
O1 Cr3 O9 88.7(3) . .
O5 Cr3 O9 92.2(3) . .
O6 Cr3 O9 90.3(3) . .
O1 Cr3 N2 90.5(3) . .
O5 Cr3 N2 88.4(3) . .
O6 Cr3 N2 93.9(3) . .
O9 Cr3 N2 175.8(3) . .
O1 Cr3 O10 89.9(3) . .
O5 Cr3 O10 88.2(3) . .
O6 Cr3 O10 176.9(3) . .
O9 Cr3 O10 87.9(3) . .
N2 Cr3 O10 87.9(3) . .
O14 Na1 O7 174.9(3) . .
O14 Na1 O8 107.3(3) . .
O7 Na1 O8 70.5(2) . .
O14 Na1 O13 86.8(3) . 3_675
O7 Na1 O13 94.9(2) . 3_675
O8 Na1 O13 164.5(3) . 3_675
O14 Na1 N4 87.2(4) . .
O7 Na1 N4 97.4(3) . .
O8 Na1 N4 92.0(3) . .
O13 Na1 N4 95.0(3) 3_675 .
O14 Na1 O7 83.7(3) . 3_675
O7 Na1 O7 92.4(2) . 3_675
O8 Na1 O7 105.4(2) . 3_675
O13 Na1 O7 69.2(2) 3_675 3_675
N4 Na1 O7 162.1(3) . 3_675
O14 Na1 Cr1 142.6(3) . .
O7 Na1 Cr1 34.55(15) . .
O8 Na1 Cr1 36.32(14) . .
O13 Na1 Cr1 128.54(19) 3_675 .
N4 Na1 Cr1 99.6(3) . .
O7 Na1 Cr1 97.01(16) 3_675 .
O14 Na1 Na1 127.9(3) . 3_675
O7 Na1 Na1 48.15(17) . 3_675
O8 Na1 Na1 88.0(2) . 3_675
O13 Na1 Na1 78.1(2) 3_675 3_675
N4 Na1 Na1 143.0(3) . 3_675
O7 Na1 Na1 44.23(15) 3_675 3_675
Cr1 Na1 Na1 61.05(10) . 3_675
O14 Na1 Cr1 80.0(2) . 3_675
O7 Na1 Cr1 98.61(18) . 3_675
O8 Na1 Cr1 139.2(2) . 3_675
O13 Na1 Cr1 35.41(15) 3_675 3_675
N4 Na1 Cr1 128.7(3) . 3_675
O7 Na1 Cr1 34.19(14) 3_675 3_675
Cr1 Na1 Cr1 120.24(11) . 3_675
Na1 Na1 Cr1 59.19(11) 3_675 3_675
Cr1 O1 Cr2 117.0(3) . .
Cr1 O1 Cr3 116.1(3) . .
Cr2 O1 Cr3 115.8(3) . .
N1 O2 Cr1 117.3(5) . .
C13 O3 Cr2 123.2(6) . .
N2 O4 Cr2 118.3(5) . .
C26 O5 Cr3 125.1(6) . .
N3 O6 Cr3 117.5(5) . .
C39 O7 Cr1 121.9(5) . .
C39 O7 Na1 118.6(5) . .
Cr1 O7 Na1 102.1(3) . .
C39 O7 Na1 120.7(6) . 3_675
Cr1 O7 Na1 99.2(2) . 3_675
Na1 O7 Na1 87.6(2) . 3_675
C42 O8 Cr1 129.7(6) . .
C42 O8 Na1 130.4(6) . .
Cr1 O8 Na1 98.8(3) . .
C42 O9 Cr3 127.5(6) . .
C41 O10 Cr3 129.3(7) . .
C41 O11 Cr2 125.0(7) . .
C40 O12 Cr2 132.0(7) . .
C40 O13 Cr1 126.0(6) . .
C40 O13 Na1 119.8(6) . 3_675
Cr1 O13 Na1 100.6(3) . 3_675
C7 N1 O2 115.9(7) . .
C7 N1 Cr2 128.2(7) . .
O2 N1 Cr2 115.6(5) . .
C20 N2 O4 115.7(7) . .
C20 N2 Cr3 129.5(7) . .
O4 N2 Cr3 114.6(5) . .
C33 N3 O6 115.8(8) . .
C33 N3 Cr1 128.0(6) . .
O6 N3 Cr1 115.7(5) . .
C43 N4 Na1 161.1(11) . .
C2 C1 C6 119.2(10) . .
C2 C1 H1 120.4 . .
C6 C1 H1 120.4 . .
C1 C2 C3 121.4(11) . .
C1 C2 H2 119.3 . .
C3 C2 H2 119.3 . .
C4 C3 C2 120.4(10) . .
C4 C3 H3 119.8 . .
C2 C3 H3 119.8 . .
C3 C4 C5 120.5(11) . .
C3 C4 H4 119.8 . .
C5 C4 H4 119.8 . .
C6 C5 C4 119.1(10) . .
C6 C5 H5 120.5 . .
C4 C5 H5 120.5 . .
C5 C6 C1 119.3(9) . .
C5 C6 C7 119.6(8) . .
C1 C6 C7 121.0(9) . .
N1 C7 C8 120.5(8) . .
N1 C7 C6 119.7(8) . .
C8 C7 C6 119.7(8) . .
C13 C8 C9 120.5(8) . .
C13 C8 C7 122.4(8) . .
C9 C8 C7 117.1(8) . .
C10 C9 C8 119.5(9) . .
C10 C9 H9 120.2 . .
C8 C9 H9 120.2 . .
C9 C10 C11 120.0(9) . .
C9 C10 H10 120.0 . .
C11 C10 H10 120.0 . .
C12 C11 C10 120.8(9) . .
C12 C11 H11 119.6 . .
C10 C11 H11 119.6 . .
C11 C12 C13 121.2(10) . .
C11 C12 H12 119.4 . .
C13 C12 H12 119.4 . .
O3 C13 C8 124.6(8) . .
O3 C13 C12 117.5(8) . .
C8 C13 C12 118.0(9) . .
C19 C14 C15 122.2(13) . .
C19 C14 H14 118.9 . .
C15 C14 H14 118.9 . .
C14 C15 C16 118.5(14) . .
C14 C15 H15 120.8 . .
C16 C15 H15 120.8 . .
C17 C16 C15 120.4(13) . .
C17 C16 H16 119.8 . .
C15 C16 H16 119.8 . .
C16 C17 C18 120.3(13) . .
C16 C17 H17 119.9 . .
C18 C17 H17 119.9 . .
C17 C18 C19 118.5(13) . .
C17 C18 H18 120.7 . .
C19 C18 H18 120.7 . .
C14 C19 C18 120.1(10) . .
C14 C19 C20 120.5(9) . .
C18 C19 C20 119.2(10) . .
N2 C20 C21 119.4(9) . .
N2 C20 C19 120.3(9) . .
C21 C20 C19 120.2(9) . .
C22 C21 C26 115.9(10) . .
C22 C21 C20 119.6(9) . .
C26 C21 C20 124.5(10) . .
C23 C22 C21 123.4(11) . .
C23 C22 H22 118.3 . .
C21 C22 H22 118.3 . .
C22 C23 C24 118.7(12) . .
C22 C23 H23 120.7 . .
C24 C23 H23 120.7 . .
C25 C24 C23 120.7(12) . .
C25 C24 H24 119.6 . .
C23 C24 H24 119.6 . .
C24 C25 C26 122.2(11) . .
C24 C25 H25 118.9 . .
C26 C25 H25 118.9 . .
O5 C26 C25 120.3(10) . .
O5 C26 C21 120.5(10) . .
C25 C26 C21 119.1(11) . .
C32 C27 C28 121.4(11) . .
C32 C27 H27 119.3 . .
C28 C27 H27 119.3 . .
C27 C28 C29 120.6(12) . .
C27 C28 H28 119.7 . .
C29 C28 H28 119.7 . .
C30 C29 C28 118.1(13) . .
C30 C29 H29 120.9 . .
C28 C29 H29 120.9 . .
C29 C30 C31 121.0(12) . .
C29 C30 H30 119.5 . .
C31 C30 H30 119.5 . .
C32 C31 C30 118.9(10) . .
C32 C31 H31 120.6 . .
C30 C31 H31 120.6 . .
C27 C32 C31 119.9(10) . .
C27 C32 C33 123.0(9) . .
C31 C32 C33 117.1(9) . .
N3 C33 C34 119.8(9) . .
N3 C33 C32 120.9(8) . .
C34 C33 C32 119.3(8) . .
C39 C34 C35 118.2(9) . .
C39 C34 C33 123.8(8) . .
C35 C34 C33 117.9(9) . .
C36 C35 C34 122.5(10) . .
C36 C35 H35 118.7 . .
C34 C35 H35 118.7 . .
C35 C36 C37 118.3(9) . .
C35 C36 H36 120.8 . .
C37 C36 H36 120.8 . .
C38 C37 C36 121.4(9) . .
C38 C37 H37 119.3 . .
C36 C37 H37 119.3 . .
C37 C38 C39 121.2(10) . .
C37 C38 H38 119.4 . .
C39 C38 H38 119.4 . .
O7 C39 C38 119.0(9) . .
O7 C39 C34 122.6(8) . .
C38 C39 C34 118.4(9) . .
O12 C40 O13 127.8(10) . .
O12 C40 H40 116.1 . .
O13 C40 H40 116.1 . .
O11 C41 O10 130.4(10) . .
O11 C41 H41 114.8 . .
O10 C41 H41 114.8 . .
O8 C42 O9 128.1(9) . .
O8 C42 H42 116.0 . .
O9 C42 H42 116.0 . .
N4 C43 C44 177.5(15) . .
C43 C44 H44A 109.5 . .
C43 C44 H44B 109.5 . .
H44A C44 H44B 109.5 . .
C43 C44 H44C 109.5 . .
H44A C44 H44C 109.5 . .
H44B C44 H44C 109.5 . .
C46 C45 H45A 109.5 . .
C46 C45 H45B 109.5 . .
H45A C45 H45B 109.5 . .
C46 C45 H45C 109.5 . .
H45A C45 H45C 109.5 . .
H45B C45 H45C 109.5 . .
N5 C46 C45 175(2) . .
N6 C47 C48 162(2) . .
C47 C48 H48A 109.5 . .
C47 C48 H48B 109.5 . .
H48A C48 H48B 109.5 . .
C47 C48 H48C 109.5 . .
H48A C48 H48C 109.5 . .
H48B C48 H48C 109.5 . .

loop_
_geom_bond_atom_site_label_1
_geom_bond_atom_site_label_2
_geom_bond_distance
_geom_bond_site_symmetry_2
Cr1 O1 1.858(6) .
Cr1 O2 1.937(6) .
Cr1 O7 1.966(6) .
Cr1 N3 2.019(8) .
Cr1 O8 2.032(6) .
Cr1 O13 2.036(6) .
Cr1 Na1 3.390(4) .
Cr1 Na1 3.454(4) 3_675
Cr2 O1 1.865(6) .
Cr2 O4 1.938(6) .
Cr2 O3 1.939(6) .
Cr2 N1 2.008(7) .
Cr2 O11 2.022(7) .
Cr2 O12 2.043(6) .
Cr3 O1 1.893(6) .
Cr3 O5 1.936(7) .
Cr3 O6 1.947(6) .
Cr3 O9 2.024(6) .
Cr3 N2 2.025(7) .
Cr3 O10 2.040(7) .
Na1 O14 2.328(7) .
Na1 O7 2.381(6) .
Na1 O8 2.421(7) .
Na1 O13 2.440(7) 3_675
Na1 N4 2.443(12) .
Na1 O7 2.542(7) 3_675
Na1 Na1 3.410(7) 3_675
Na1 Cr1 3.454(4) 3_675
O2 N1 1.385(9) .
O3 C13 1.332(10) .
O4 N2 1.397(9) .
O5 C26 1.346(12) .
O6 N3 1.372(9) .
O7 C39 1.346(10) .
O7 Na1 2.542(7) 3_675
O8 C42 1.257(10) .
O9 C42 1.263(11) .
O10 C41 1.264(13) .
O11 C41 1.253(13) .
O12 C40 1.234(11) .
O13 C40 1.277(11) .
O13 Na1 2.440(7) 3_675
N1 C7 1.293(11) .
N2 C20 1.298(11) .
N3 C33 1.272(11) .
N4 C43 1.129(14) .
N5 C46 1.13(3) .
N6 C47 1.20(2) .
C1 C2 1.360(14) .
C1 C6 1.394(13) .
C1 H1 0.9500 .
C2 C3 1.366(15) .
C2 H2 0.9500 .
C3 C4 1.338(15) .
C3 H3 0.9500 .
C4 C5 1.398(13) .
C4 H4 0.9500 .
C5 C6 1.391(13) .
C5 H5 0.9500 .
C6 C7 1.509(13) .
C7 C8 1.491(12) .
C8 C13 1.382(13) .
C8 C9 1.407(12) .
C9 C10 1.373(13) .
C9 H9 0.9500 .
C10 C11 1.379(14) .
C10 H10 0.9500 .
C11 C12 1.347(13) .
C11 H11 0.9500 .
C12 C13 1.408(13) .
C12 H12 0.9500 .
C14 C19 1.356(14) .
C14 C15 1.367(15) .
C14 H14 0.9500 .
C15 C16 1.40(2) .
C15 H15 0.9500 .
C16 C17 1.381(19) .
C16 H16 0.9500 .
C17 C18 1.389(15) .
C17 H17 0.9500 .
C18 C19 1.402(14) .
C18 H18 0.9500 .
C19 C20 1.505(13) .
C20 C21 1.483(14) .
C21 C22 1.420(14) .
C21 C26 1.461(14) .
C22 C23 1.368(15) .
C22 H22 0.9500 .
C23 C24 1.397(15) .
C23 H23 0.9500 .
C24 C25 1.367(16) .
C24 H24 0.9500 .
C25 C26 1.380(15) .
C25 H25 0.9500 .
C27 C32 1.352(13) .
C27 C28 1.376(15) .
C27 H27 0.9500 .
C28 C29 1.392(17) .
C28 H28 0.9500 .
C29 C30 1.380(16) .
C29 H29 0.9500 .
C30 C31 1.410(14) .
C30 H30 0.9500 .
C31 C32 1.391(13) .
C31 H31 0.9500 .
C32 C33 1.509(13) .
C33 C34 1.496(12) .
C34 C39 1.407(13) .
C34 C35 1.411(13) .
C35 C36 1.363(13) .
C35 H35 0.9500 .
C36 C37 1.385(14) .
C36 H36 0.9500 .
C37 C38 1.361(14) .
C37 H37 0.9500 .
C38 C39 1.404(13) .
C38 H38 0.9500 .
C40 H40 0.9500 .
C41 H41 0.9500 .
C42 H42 0.9500 .
C43 C44 1.434(16) .
C44 H44A 0.9800 .
C44 H44B 0.9800 .
C44 H44C 0.9800 .
C45 C46 1.46(3) .
C45 H45A 0.9800 .
C45 H45B 0.9800 .
C45 H45C 0.9800 .
C47 C48 1.29(2) .
C48 H48A 0.9800 .
C48 H48B 0.9800 .
C48 H48C 0.9800 .
